data_7225922
loop_
_publ_author_name
'Zou, Fang'
'Tang, Xiao'
'Huang, Yuhong'
'Wan, Shigang'
'Lu, Fa'
'Chen, Zhe-Ning'
'Wu, Anan'
'Zhang, Hui'

_publ_section_title
;
 Fluorescence of a triple-stranded helicate iron(iii) complex from a novel
 bis-\b-diketone ligand: synthesis, structure and spectroscopic studies
;
_journal_issue 35
_journal_name_full CrystEngComm
_journal_page_first 6624
_journal_paper_doi 10.1039/C6CE01231K
_journal_volume 18
_journal_year 2016
_chemical_formula_moiety 'C15 H14 O6'
_chemical_formula_sum 'C15 H14 O6'
_chemical_formula_weight 290.26
_chemical_name_systematic
;
 ? 
;
_space_group_crystal_system monoclinic
_space_group_IT_number 14
_space_group_name_Hall '-P 2yn'
_space_group_name_H-M_alt 'P 1 21/n 1'
_symmetry_space_group_name_Hall '-P 2yn'
_symmetry_space_group_name_H-M 'P 1 21/n 1'
_atom_sites_solution_hydrogens mixed
_audit_creation_date 2016-06-30
_audit_creation_method
;
Olex2 1.2
(compiled 2016.02.19 svn.r3266 for OlexSys, GUI svn.r5155)
;
_audit_update_record
;
2016-06-30 deposited with the CCDC.
2016-07-13 downloaded from the CCDC.
;
_cell_angle_alpha 90
_cell_angle_beta 93.894(10)
_cell_angle_gamma 90
_cell_formula_units_Z 4
_cell_length_a 3.8397(19)
_cell_length_b 16.676(8)
_cell_length_c 20.455(10)
_cell_measurement_reflns_used 1004
_cell_measurement_temperature 273(2)
_cell_measurement_theta_max 25.21
_cell_measurement_theta_min 2.34
_cell_volume 1306.7(11)
_computing_cell_refinement 'SAINT v6.28A (Bruker, 2002)'
_computing_data_reduction 'SAINT v6.28A (Bruker, 2002)'
_computing_molecular_graphics 'Olex2 (Dolomanov et al., 2009)'
_computing_publication_material 'Olex2 (Dolomanov et al., 2009)'
_computing_structure_refinement 'ShelXL (Sheldrick, 2015)'
_computing_structure_solution 'SHELXS-97 (Sheldrick, 1990)'
_diffrn_ambient_temperature 273.15
_diffrn_measured_fraction_theta_full 1.000
_diffrn_measured_fraction_theta_max 1.000
_diffrn_measurement_device_type 'CCD area detector'
_diffrn_measurement_method 'phi and omega scans'
_diffrn_radiation_monochromator graphite
_diffrn_radiation_type MoK\a
_diffrn_radiation_wavelength 0.71073
_diffrn_reflns_av_R_equivalents 0.0622
_diffrn_reflns_av_unetI/netI 0.1060
_diffrn_reflns_Laue_measured_fraction_full 1.000
_diffrn_reflns_Laue_measured_fraction_max 1.000
_diffrn_reflns_limit_h_max 4
_diffrn_reflns_limit_h_min -4
_diffrn_reflns_limit_k_max 17
_diffrn_reflns_limit_k_min -20
_diffrn_reflns_limit_l_max 16
_diffrn_reflns_limit_l_min -25
_diffrn_reflns_number 7146
_diffrn_reflns_point_group_measured_fraction_full 1.000
_diffrn_reflns_point_group_measured_fraction_max 1.000
_diffrn_reflns_theta_full 25.242
_diffrn_reflns_theta_max 25.995
_diffrn_reflns_theta_min 1.577
_exptl_absorpt_coefficient_mu 0.115
_exptl_absorpt_correction_T_max 0.723
_exptl_absorpt_correction_T_min 0.692868
_exptl_absorpt_correction_type multi-scan
_exptl_absorpt_process_details
;
SADABS v.2.03 (Bruker,200?) was used for absorption correction.
R(int) was 0.1102 before and 0.0499 after correction.
The Ratio of minimum to maximum transmission is 0.6929.
The \l/2 correction factor is 0.0015.
;
_exptl_crystal_colour colorless
_exptl_crystal_density_diffrn 1.475
_exptl_crystal_density_method 'not measured'
_exptl_crystal_description block
_exptl_crystal_F_000 608
_exptl_crystal_size_max 0.15
_exptl_crystal_size_mid 0.12
_exptl_crystal_size_min 0.12
_refine_diff_density_max 0.339
_refine_diff_density_min -0.274
_refine_diff_density_rms 0.067
_refine_ls_extinction_method none
_refine_ls_goodness_of_fit_ref 1.130
_refine_ls_hydrogen_treatment mixed
_refine_ls_matrix_type full
_refine_ls_number_parameters 198
_refine_ls_number_reflns 2568
_refine_ls_number_restraints 1
_refine_ls_restrained_S_all 1.130
_refine_ls_R_factor_all 0.1145
_refine_ls_R_factor_gt 0.0862
_refine_ls_shift/su_max 0.000
_refine_ls_shift/su_mean 0.000
_refine_ls_structure_factor_coef Fsqd
_refine_ls_weighting_details 'w=1/[\s^2^(Fo^2^)+(0.0470P)^2^+1.1333P] where P=(Fo^2^+2Fc^2^)/3'
_refine_ls_weighting_scheme calc
_refine_ls_wR_factor_gt 0.1869
_refine_ls_wR_factor_ref 0.2022
_reflns_Friedel_coverage 0.000
_reflns_number_gt 1938
_reflns_number_total 2568
_reflns_threshold_expression 'I > 2\s(I)'
_cod_data_source_file c6ce01231k2.cif
_cod_data_source_block p
_cod_depositor_comments 'Adding full bibliography for 7225922--7225924.cif.'
_cod_database_code 7225922
_shelxl_version_number 2014/6
_shelx_space_group_comment
;
The symmetry employed for this shelxl refinement is uniquely defined
by the following loop, which should always be used as a source of
symmetry information in preference to the above space-group names.
They are only intended as comments.
;
_olex2_refinement_description
;
1. Fixed Uiso
 At 1.2 times of:
  All C(H) groups
 At 1.5 times of:
  All C(H,H,H) groups, All O(H) groups
2. Restrained distances
 O5-H5
 0.8 with sigma of 0.02
3.a Aromatic/amide H refined with riding coordinates:
 C8(H8), C10(H10), C11(H11), C12(H12), C15(H15)
3.b Idealised Me refined as rotating group:
 C19(H19A,H19B,H19C), C21(H21A,H21B,H21C)
3.c Idealised tetrahedral OH refined as rotating group:
 O2(H2), O3(H3)
;
_olex2_submission_special_instructions 'No special instructions were received'

loop_
_space_group_symop_operation_xyz
'x, y, z'
'-x+1/2, y+1/2, -z+1/2'
'-x, -y, -z'
'x-1/2, -y-1/2, z-1/2'

loop_
_atom_site_label
_atom_site_type_symbol
_atom_site_fract_x
_atom_site_fract_y
_atom_site_fract_z
_atom_site_U_iso_or_equiv
_atom_site_adp_type
_atom_site_occupancy
_atom_site_site_symmetry_order
_atom_site_calc_flag
_atom_site_refinement_flags_posn
O2 O 0.4923(8) 0.78412(15) 0.75960(13) 0.0354(7) Uani 1 1 d .
H2 H 0.5001 0.7695 0.7215 0.053 Uiso 1 1 calc GR
O4 O 0.7961(7) 0.50155(15) 1.11464(13) 0.0346(7) Uani 1 1 d .
C3 C 0.5460(9) 0.7395(2) 0.86800(18) 0.0216(8) Uani 1 1 d .
O6 O 0.0916(8) 0.90923(15) 1.02897(13) 0.0354(7) Uani 1 1 d .
O1 O 0.6998(8) 0.70960(16) 0.66632(13) 0.0364(7) Uani 1 1 d .
O3 O 0.8047(8) 0.56770(15) 1.00374(13) 0.0341(7) Uani 1 1 d .
H3 H 0.8275 0.5322 1.0315 0.051 Uiso 1 1 calc GR
O5 O 0.1621(9) 0.95555(16) 0.92938(15) 0.0413(8) Uani 1 1 d D
C8 C 0.7781(9) 0.6626(2) 0.77338(18) 0.0242(8) Uani 1 1 d .
H8 H 0.8670 0.6229 0.8018 0.029 Uiso 1 1 calc R
C9 C 0.3388(9) 0.8236(2) 0.95250(18) 0.0217(8) Uani 1 1 d .
C10 C 0.6201(9) 0.6808(2) 0.91437(18) 0.0221(8) Uani 1 1 d .
H10 H 0.7152 0.6324 0.9016 0.026 Uiso 1 1 calc R
C11 C 0.4104(9) 0.7644(2) 0.99852(18) 0.0226(8) Uani 1 1 d .
H11 H 0.3616 0.7728 1.0419 0.027 Uiso 1 1 calc R
C12 C 0.4060(9) 0.8116(2) 0.88782(19) 0.0246(8) Uani 1 1 d .
H12 H 0.3573 0.8521 0.8573 0.030 Uiso 1 1 calc R
C13 C 0.6316(10) 0.5639(2) 1.13323(18) 0.0257(8) Uani 1 1 d .
C14 C 0.5558(9) 0.6922(2) 0.97993(18) 0.0234(8) Uani 1 1 d .
C15 C 0.5572(9) 0.6284(2) 1.09196(19) 0.0250(8) Uani 1 1 d .
H15 H 0.4472 0.6733 1.1079 0.030 Uiso 1 1 calc R
C16 C 0.6440(9) 0.6271(2) 1.02705(18) 0.0238(8) Uani 1 1 d .
C17 C 0.6064(9) 0.7284(2) 0.79780(18) 0.0231(8) Uani 1 1 d .
C18 C 0.1894(9) 0.9010(2) 0.97297(18) 0.0222(8) Uani 1 1 d .
C19 C 0.5254(11) 0.5633(2) 1.20185(19) 0.0324(9) Uani 1 1 d .
H19A H 0.7280 0.5699 1.2315 0.049 Uiso 1 1 calc GR
H19B H 0.4148 0.5131 1.2105 0.049 Uiso 1 1 calc GR
H19C H 0.3648 0.6064 1.2078 0.049 Uiso 1 1 calc GR
C20 C 0.8169(9) 0.6561(2) 0.70679(18) 0.0257(9) Uani 1 1 d .
C21 C 0.9859(11) 0.5854(2) 0.67760(19) 0.0352(10) Uani 1 1 d .
H21A H 1.1125 0.6025 0.6412 0.053 Uiso 1 1 calc GR
H21B H 0.8101 0.5474 0.6628 0.053 Uiso 1 1 calc GR
H21C H 1.1439 0.5608 0.7100 0.053 Uiso 1 1 calc GR
H5 H 0.094(17) 0.998(2) 0.944(3) 0.12(3) Uiso 1 1 d D

loop_
_atom_site_aniso_label
_atom_site_aniso_U_11
_atom_site_aniso_U_22
_atom_site_aniso_U_33
_atom_site_aniso_U_23
_atom_site_aniso_U_13
_atom_site_aniso_U_12
O2 0.0600(19) 0.0224(15) 0.0242(15) 0.0041(12) 0.0060(14) 0.0079(13)
O4 0.0499(18) 0.0193(14) 0.0341(16) 0.0002(12) -0.0027(14) 0.0089(12)
C3 0.0202(18) 0.0170(18) 0.028(2) -0.0041(15) 0.0022(15) -0.0004(14)
O6 0.0552(19) 0.0229(15) 0.0282(16) -0.0017(12) 0.0042(14) 0.0126(13)
O1 0.0577(19) 0.0275(15) 0.0245(15) 0.0060(12) 0.0071(14) 0.0052(13)
O3 0.0566(19) 0.0189(14) 0.0268(15) 0.0009(12) 0.0036(14) 0.0162(13)
O5 0.073(2) 0.0182(15) 0.0346(17) 0.0043(13) 0.0152(16) 0.0142(14)
C8 0.030(2) 0.0197(19) 0.0229(19) -0.0025(15) 0.0028(16) 0.0005(15)
C9 0.0249(19) 0.0133(18) 0.027(2) 0.0011(15) 0.0033(16) -0.0001(14)
C10 0.0214(18) 0.0168(18) 0.028(2) -0.0054(15) 0.0031(15) 0.0029(14)
C11 0.0238(19) 0.0219(19) 0.0224(19) -0.0028(15) 0.0040(15) 0.0002(14)
C12 0.0244(19) 0.0192(18) 0.030(2) 0.0047(16) 0.0011(16) 0.0009(15)
C13 0.027(2) 0.023(2) 0.027(2) -0.0036(16) -0.0029(16) -0.0029(15)
C14 0.0209(18) 0.0197(19) 0.030(2) -0.0014(16) 0.0029(16) 0.0007(14)
C15 0.029(2) 0.0181(19) 0.028(2) -0.0027(16) 0.0032(16) 0.0073(15)
C16 0.0234(19) 0.0165(18) 0.031(2) -0.0042(16) -0.0009(16) 0.0018(14)
C17 0.0233(19) 0.0193(19) 0.027(2) 0.0005(16) 0.0055(16) -0.0043(14)
C18 0.027(2) 0.0185(18) 0.0209(19) 0.0003(16) 0.0004(16) 0.0028(15)
C19 0.037(2) 0.028(2) 0.032(2) 0.0028(18) -0.0010(18) -0.0005(17)
C20 0.025(2) 0.027(2) 0.025(2) -0.0025(17) -0.0005(16) -0.0034(15)
C21 0.043(3) 0.040(2) 0.023(2) -0.0101(18) 0.0023(18) 0.0082(19)

loop_
_atom_type_symbol
_atom_type_description
_atom_type_scat_dispersion_real
_atom_type_scat_dispersion_imag
_atom_type_scat_source
C C 0.0033 0.0016 'International Tables Vol C Tables 4.2.6.8 and 6.1.1.4'
H H 0.0000 0.0000 'International Tables Vol C Tables 4.2.6.8 and 6.1.1.4'
O O 0.0106 0.0060 'International Tables Vol C Tables 4.2.6.8 and 6.1.1.4'

loop_
_geom_angle_atom_site_label_1
_geom_angle_atom_site_label_2
_geom_angle_atom_site_label_3
_geom_angle
C10 C3 C12 118.7(3)
C10 C3 C17 122.6(3)
C12 C3 C17 118.7(3)
C20 C8 C17 120.0(3)
C11 C9 C12 120.6(3)
C11 C9 C18 119.5(3)
C12 C9 C18 119.8(3)
C3 C10 C14 121.6(3)
C9 C11 C14 119.9(3)
C9 C12 C3 120.4(3)
O4 C13 C15 122.1(4)
O4 C13 C19 116.4(3)
C15 C13 C19 121.5(3)
C10 C14 C16 118.7(3)
C11 C14 C10 118.8(3)
C11 C14 C16 122.5(3)
C13 C15 C16 121.2(3)
O3 C16 C14 115.0(3)
O3 C16 C15 121.5(3)
C15 C16 C14 123.5(3)
O2 C17 C3 115.7(3)
O2 C17 C8 120.5(3)
C8 C17 C3 123.8(3)
O6 C18 O5 123.7(3)
O6 C18 C9 120.3(3)
O5 C18 C9 116.0(3)
O1 C20 C8 121.8(3)
O1 C20 C21 115.9(3)
C8 C20 C21 122.3(3)

loop_
_geom_bond_atom_site_label_1
_geom_bond_atom_site_label_2
_geom_bond_distance
O2 C17 1.273(4)
O4 C13 1.288(4)
C3 C10 1.379(5)
C3 C12 1.389(5)
C3 C17 1.482(5)
O6 C18 1.237(4)
O1 C20 1.277(4)
O3 C16 1.276(4)
O5 C18 1.272(4)
C8 C17 1.390(5)
C8 C20 1.385(5)
C9 C11 1.378(5)
C9 C12 1.380(5)
C9 C18 1.485(5)
C10 C14 1.393(5)
C11 C14 1.391(5)
C13 C15 1.384(5)
C13 C19 1.488(5)
C14 C16 1.476(5)
C15 C16 1.391(5)
C20 C21 1.490(5)
